data_7249390
loop_
_publ_author_name
'Figueroa, Laura P. R.'
'Carvalho, Renato'
'Almeida, Renata G.'
'Paz, Esther R. S.'
'Diogo, Emilay'
'Araujo, Maria Helena'
'de souza Borges, Warley'
'dos Santos Ramos, Victor Feliciano'
'Menna-Barreto, Rubem F. S.'
'Wood, James M.'
'Bower, John'
'da Silva J\'unior, Eufr\^anio N.'

_publ_section_title
;
 Generation and Capture of Naphthoquinonynes: A New Frontier in the
 Development of Trypanocidal Quinones via Aryne Chemistry
;
_journal_name_full 'RSC Medicinal Chemistry'
_journal_paper_doi 10.1039/D4MD00558A
_journal_year 2024
_chemical_formula_moiety 'C14 H15 N O2'
_chemical_formula_sum 'C14 H15 N O2'
_chemical_formula_weight 229.27
_chemical_melting_point ?
_space_group_crystal_system monoclinic
_space_group_IT_number 15
_space_group_name_Hall '-C 2yc'
_space_group_name_H-M_alt 'C 1 2/c 1'
_atom_sites_solution_hydrogens geom
_audit_creation_date 2024-04-17
_audit_creation_method
;
Olex2 1.5
(compiled 2024.02.16 svn.r378c4104 for OlexSys, GUI svn.r6928)
;
_audit_update_record
;
2024-05-03 deposited with the CCDC.	2024-09-23 downloaded from the CCDC.
;
_cell_angle_alpha 90
_cell_angle_beta 102.765(2)
_cell_angle_gamma 90
_cell_formula_units_Z 8
_cell_length_a 15.4613(3)
_cell_length_b 7.7422(2)
_cell_length_c 20.6904(4)
_cell_measurement_reflns_used 5502
_cell_measurement_temperature 278(1)
_cell_measurement_theta_max 78.8420
_cell_measurement_theta_min 4.3700
_cell_volume 2415.52(9)
_computing_cell_refinement 'CrysAlisPro 1.171.42.49 (Rigaku OD, 2022)'
_computing_data_collection 'CrysAlisPro 1.171.42.49 (Rigaku OD, 2022)'
_computing_data_reduction 'CrysAlisPro 1.171.42.49 (Rigaku OD, 2022)'
_computing_molecular_graphics 'Olex2 1.5 (Dolomanov et al., 2009)'
_computing_publication_material 'Olex2 1.5 (Dolomanov et al., 2009)'
_computing_structure_refinement 'SHELXL 2018/3 (Sheldrick, 2015)'
_computing_structure_solution 'SHELXT 2018/2 (Sheldrick, 2018)'
_diffrn_ambient_temperature 278.15
_diffrn_detector_area_resol_mean 10.0000
_diffrn_detector_type HyPix
_diffrn_measured_fraction_theta_full 1.000
_diffrn_measured_fraction_theta_max 0.950
_diffrn_measurement_details
;
List of Runs (angles in degrees, time in seconds):

  # Type    Start    End  Width  t~exp~   \w     \q     \k     \f   Frames
#--------------------------------------------------------------------------
  1  \w    -50.00 -20.00   0.50    0.23    --  -91.75  45.00 -90.00   60
  2  \w    -72.00 -19.00   0.50    0.23    --  -91.75  61.00 -60.00  106
  3  \w    -72.00 -19.00   0.50    0.23    --  -91.75  61.00 -30.00  106
  4  \w    -50.00 -20.00   0.50    0.23    --  -91.75  45.00 -60.00   60
  5  \w    -50.00 -20.00   0.50    0.23    --  -91.75  45.00-120.00   60
  6  \w    -50.00 -20.00   0.50    0.23    --  -91.75  45.00  60.00   60
  7  \w    -50.00 -20.00   0.50    0.23    --  -91.75  45.00  90.00   60
  8  \w    -49.00 -20.00   0.50    0.23    --  -91.75  44.00 125.00   58
  9  \w    -50.00 -20.00   0.50    0.23    --  -91.75  45.00 150.00   60
 10  \w    -49.00  24.00   0.50    0.13    --  -47.65  44.00 125.00  146
 11  \w    -23.00  28.00   0.50    0.13    --  -47.65  19.00 -90.00  102
 12  \w   -119.00 -35.00   0.50    0.13    --  -47.65 -44.00 -25.00  168
 13  \w    -85.00 -22.00   0.50    0.23    --  -91.75 125.00 150.00  126
 14  \w   -164.00 -78.00   0.50    0.23    --  -91.75 -44.00 -25.00  172
 15  \w   -119.00 -25.00   0.50    0.13    --  -47.65 -77.00-120.00  188
 16  \w    -27.00  23.00   0.50    0.13    --   47.65 -19.00-150.00  100
 17  \w     40.00  72.00   0.50    0.23    --  111.36 -61.00-150.00   64
 18  \w     40.00  72.00   0.50    0.23    --  111.36 -61.00-120.00   64
 19  \w     40.00  72.00   0.50    0.23    --  111.36 -61.00-180.00   64
 20  \w     40.00  72.00   0.50    0.23    --  111.36 -61.00 -30.00   64
 21  \w     40.00  72.00   0.50    0.23    --  111.36 -61.00   0.00   64
 22  \w     40.00 115.00   0.50    0.23    --  111.36 -77.00  60.00  150
 23  \w    -24.00  49.00   0.50    0.13    --   47.65 -44.00 -25.00  146
 24  \w     33.00 108.00   0.50    0.13    --   47.65  57.00-180.00  150
 25  \w     99.00 178.00   0.50    0.23    --  111.36  45.00-150.00  158
 26  \w     35.00 120.00   0.50    0.13    --   47.65  44.00 125.00  170
 27  \w     99.00 178.00   0.50    0.23    --  111.36  44.00 125.00  158
;
_diffrn_measurement_device 'four-circle diffractometer'
_diffrn_measurement_device_type 'XtaLAB Synergy, Dualflex, HyPix'
_diffrn_measurement_method '\w scans'
_diffrn_radiation_type CuK\a
_diffrn_radiation_wavelength 1.54184
_diffrn_reflns_av_R_equivalents 0.0292
_diffrn_reflns_av_unetI/netI 0.0200
_diffrn_reflns_Laue_measured_fraction_full 1.000
_diffrn_reflns_Laue_measured_fraction_max 0.950
_diffrn_reflns_limit_h_max 19
_diffrn_reflns_limit_h_min -18
_diffrn_reflns_limit_k_max 8
_diffrn_reflns_limit_k_min -9
_diffrn_reflns_limit_l_max 25
_diffrn_reflns_limit_l_min -26
_diffrn_reflns_number 12062
_diffrn_reflns_point_group_measured_fraction_full 1.000
_diffrn_reflns_point_group_measured_fraction_max 0.950
_diffrn_reflns_theta_full 67.684
_diffrn_reflns_theta_max 78.993
_diffrn_reflns_theta_min 4.382
_exptl_absorpt_coefficient_mu 0.679
_exptl_absorpt_correction_T_max 1.000
_exptl_absorpt_correction_T_min 0.570
_exptl_absorpt_correction_type gaussian
_exptl_absorpt_process_details
;
CrysAlisPro 1.171.42.49 (Rigaku Oxford Diffraction, 2022)
Numerical absorption correction based on gaussian integration over
a multifaceted crystal model
Empirical absorption correction using spherical harmonics,
implemented in SCALE3 ABSPACK scaling algorithm.
;
_exptl_crystal_colour brown
_exptl_crystal_colour_primary brown
_exptl_crystal_density_diffrn 1.261
_exptl_crystal_density_meas ?
_exptl_crystal_description prismatic
_exptl_crystal_F_000 976
_exptl_crystal_size_max 0.17
_exptl_crystal_size_mid 0.11
_exptl_crystal_size_min 0.09
_refine_diff_density_max 0.166
_refine_diff_density_min -0.116
_refine_diff_density_rms 0.028
_refine_ls_extinction_coef 0.00080(14)
_refine_ls_extinction_expression Fc^*^=kFc[1+0.001xFc^2^\l^3^/sin(2\q)]^-1/4^
_refine_ls_extinction_method 'SHELXL-2018/3 (Sheldrick 2018)'
_refine_ls_goodness_of_fit_ref 1.045
_refine_ls_hydrogen_treatment constr
_refine_ls_matrix_type full
_refine_ls_number_parameters 157
_refine_ls_number_reflns 2472
_refine_ls_number_restraints 0
_refine_ls_restrained_S_all 1.045
_refine_ls_R_factor_all 0.0471
_refine_ls_R_factor_gt 0.0380
_refine_ls_shift/su_max 0.000
_refine_ls_shift/su_mean 0.000
_refine_ls_structure_factor_coef Fsqd
_refine_ls_weighting_details 'w=1/[\s^2^(Fo^2^)+(0.0548P)^2^+0.5364P] where P=(Fo^2^+2Fc^2^)/3'
_refine_ls_weighting_scheme calc
_refine_ls_wR_factor_gt 0.1053
_refine_ls_wR_factor_ref 0.1126
_reflns_Friedel_coverage 0.000
_reflns_number_gt 1974
_reflns_number_total 2472
_reflns_threshold_expression 'I > 2\s(I)'
_cod_data_source_file d4md00558a2.cif
_cod_data_source_block c5721_benzino_bg25
_cod_depositor_comments
;
The following automatic conversions were performed:

data item '_chemical_melting_point' value 'not measured' was changed
to '?' -- the value is undefined or not given.

data item '_exptl_crystal_density_meas' value 'not measured' was
changed to '?' -- the value is perceived as not measured.

Automatic conversion script
Id: cif_fix_values 8170 2020-07-09 18:12:32Z antanas 
;
_cod_database_code 7249390
_shelx_shelxl_version_number 2018/3
_shelx_space_group_comment
;
The symmetry employed for this shelxl refinement is uniquely defined
by the following loop, which should always be used as a source of
symmetry information in preference to the above space-group names.
They are only intended as comments.
;
_shelx_estimated_absorpt_t_max 0.941
_shelx_estimated_absorpt_t_min 0.893
_olex2_refinement_description
;
1.a Secondary CH2 refined with riding coordinates:
 C00B(H00B,H00C), C00D(H00D,H00E)
1.b Aromatic/amide H refined with riding coordinates:
 C006(H006), C009(H009), C00A(H00A), C00E(H00F), C00F(H00G)
1.c Idealised Me refined as rotating group:
 C00G(H00H,H00I,H00J), C00H(H00K,H00L,H00M)
;
_olex2_submission_special_instructions 'No special instructions were received'
_oxdiff_exptl_absorpt_empirical_details
;
Empirical correction (ABSPACK) includes:
- Absorption correction using spherical harmonics
- Frame scaling
;

loop_
_space_group_symop_operation_xyz
'x, y, z'
'-x, y, -z+1/2'
'x+1/2, y+1/2, z'
'-x+1/2, y+1/2, -z+1/2'
'-x, -y, -z'
'x, -y, z-1/2'
'-x+1/2, -y+1/2, -z'
'x+1/2, -y+1/2, z-1/2'

loop_
_atom_site_label
_atom_site_type_symbol
_atom_site_fract_x
_atom_site_fract_y
_atom_site_fract_z
_atom_site_U_iso_or_equiv
_atom_site_adp_type
_atom_site_occupancy
_atom_site_site_symmetry_order
_atom_site_calc_flag
_atom_site_refinement_flags_posn
_atom_site_refinement_flags_adp
_atom_site_refinement_flags_occupancy
_atom_site_disorder_assembly
_atom_site_disorder_group
O001 O 0.42303(6) 0.86831(13) 0.45500(5) 0.0641(3) Uani 1 1 d . . . . .
O002 O 0.63019(8) 0.54051(16) 0.65907(5) 0.0776(3) Uani 1 1 d . . . . .
N003 N 0.67418(7) 0.62994(14) 0.35960(5) 0.0511(3) Uani 1 1 d . . . . .
C004 C 0.65393(7) 0.62806(14) 0.42041(5) 0.0430(3) Uani 1 1 d . . . . .
C005 C 0.55525(7) 0.70628(14) 0.49243(6) 0.0431(3) Uani 1 1 d . . . . .
C006 C 0.57689(7) 0.71066(15) 0.43151(6) 0.0440(3) Uani 1 1 d . . . . .
H006 H 0.540073 0.769236 0.396797 0.053 Uiso 1 1 calc R U . . .
C007 C 0.60930(8) 0.62046(15) 0.54633(6) 0.0457(3) Uani 1 1 d . . . . .
C008 C 0.47250(8) 0.79402(16) 0.50065(7) 0.0498(3) Uani 1 1 d . . . . .
C009 C 0.70820(8) 0.54334(16) 0.47525(6) 0.0483(3) Uani 1 1 d . . . . .
H009 H 0.759871 0.488751 0.470173 0.058 Uiso 1 1 calc R U . . .
C00A C 0.68586(8) 0.54045(16) 0.53565(6) 0.0495(3) Uani 1 1 d . . . . .
H00A H 0.722842 0.483368 0.570697 0.059 Uiso 1 1 calc R U . . .
C00B C 0.75213(9) 0.54092(18) 0.34710(7) 0.0551(3) Uani 1 1 d . . . . .
H00B H 0.800605 0.553340 0.385571 0.066 Uiso 1 1 calc R U . . .
H00C H 0.769919 0.595259 0.309836 0.066 Uiso 1 1 calc R U . . .
C00C C 0.58558(9) 0.61574(17) 0.61083(6) 0.0557(3) Uani 1 1 d . . . . .
C00D C 0.61392(9) 0.70361(19) 0.30185(6) 0.0570(3) Uani 1 1 d . . . . .
H00D H 0.553285 0.682760 0.305414 0.068 Uiso 1 1 calc R U . . .
H00E H 0.622766 0.645398 0.262304 0.068 Uiso 1 1 calc R U . . .
C00E C 0.45234(10) 0.78838(19) 0.56658(8) 0.0632(4) Uani 1 1 d . . . . .
H00F H 0.401696 0.843868 0.573274 0.076 Uiso 1 1 calc R U . . .
C00F C 0.50388(10) 0.7069(2) 0.61685(7) 0.0666(4) Uani 1 1 d . . . . .
H00G H 0.488014 0.707046 0.657664 0.080 Uiso 1 1 calc R U . . .
C00G C 0.62720(11) 0.8955(2) 0.29463(8) 0.0706(4) Uani 1 1 d . . . . .
H00H H 0.591403 0.934543 0.253237 0.106 Uiso 1 1 calc R U . . .
H00I H 0.688515 0.918290 0.295628 0.106 Uiso 1 1 calc R U . . .
H00J H 0.610111 0.955603 0.330440 0.106 Uiso 1 1 calc R U . . .
C00H C 0.73580(11) 0.35158(19) 0.33245(8) 0.0698(4) Uani 1 1 d . . . . .
H00K H 0.692451 0.338441 0.291667 0.105 Uiso 1 1 calc R U . . .
H00L H 0.714375 0.298542 0.367831 0.105 Uiso 1 1 calc R U . . .
H00M H 0.790185 0.297140 0.328503 0.105 Uiso 1 1 calc R U . . .

loop_
_atom_site_aniso_label
_atom_site_aniso_U_11
_atom_site_aniso_U_22
_atom_site_aniso_U_33
_atom_site_aniso_U_23
_atom_site_aniso_U_13
_atom_site_aniso_U_12
O001 0.0516(5) 0.0670(6) 0.0724(6) 0.0069(5) 0.0111(4) 0.0132(5)
O002 0.0880(8) 0.0949(8) 0.0494(6) 0.0173(5) 0.0139(5) 0.0053(6)
N003 0.0534(6) 0.0578(6) 0.0419(5) 0.0004(5) 0.0101(4) 0.0113(5)
C004 0.0437(6) 0.0410(6) 0.0424(6) -0.0031(5) 0.0054(5) -0.0012(5)
C005 0.0417(6) 0.0390(6) 0.0473(6) -0.0013(5) 0.0074(5) -0.0044(5)
C006 0.0429(6) 0.0423(6) 0.0435(6) 0.0010(5) 0.0025(5) 0.0021(5)
C007 0.0485(6) 0.0434(6) 0.0439(6) 0.0014(5) 0.0074(5) -0.0054(5)
C008 0.0471(6) 0.0425(6) 0.0605(7) -0.0012(6) 0.0136(6) -0.0029(5)
C009 0.0438(6) 0.0492(7) 0.0495(7) 0.0008(5) 0.0055(5) 0.0065(5)
C00A 0.0482(7) 0.0488(7) 0.0472(6) 0.0061(5) 0.0016(5) 0.0028(5)
C00B 0.0551(7) 0.0595(8) 0.0545(7) 0.0038(6) 0.0206(6) 0.0077(6)
C00C 0.0639(8) 0.0550(7) 0.0486(7) 0.0039(6) 0.0134(6) -0.0079(6)
C00D 0.0607(8) 0.0699(9) 0.0386(6) -0.0017(6) 0.0072(5) 0.0098(7)
C00E 0.0618(8) 0.0624(8) 0.0729(9) -0.0005(7) 0.0310(7) 0.0028(7)
C00F 0.0769(10) 0.0716(9) 0.0596(8) 0.0003(7) 0.0332(7) -0.0041(8)
C00G 0.0779(10) 0.0734(10) 0.0619(9) 0.0156(7) 0.0188(7) 0.0147(8)
C00H 0.0849(10) 0.0609(8) 0.0692(9) -0.0017(7) 0.0289(8) 0.0137(8)

loop_
_atom_type_symbol
_atom_type_description
_atom_type_scat_dispersion_real
_atom_type_scat_dispersion_imag
_atom_type_scat_source
C C 0.0181 0.0091 'International Tables Vol C Tables 4.2.6.8 and 6.1.1.4'
H H 0.0000 0.0000 'International Tables Vol C Tables 4.2.6.8 and 6.1.1.4'
N N 0.0311 0.0180 'International Tables Vol C Tables 4.2.6.8 and 6.1.1.4'
O O 0.0492 0.0322 'International Tables Vol C Tables 4.2.6.8 and 6.1.1.4'

loop_
_exptl_crystal_face_index_h
_exptl_crystal_face_index_k
_exptl_crystal_face_index_l
_exptl_crystal_face_perp_dist
-5 -2 4 0.0433
-3 5 0 0.0694
5 -2 0 0.0706
-1 0 -5 0.0449
5 2 -5 0.0484
1 0 5 0.0412
-5 1 1 0.0680
2 -4 -5 0.0720

loop_
_geom_angle_atom_site_label_1
_geom_angle_atom_site_label_2
_geom_angle_atom_site_label_3
_geom_angle
_geom_angle_site_symmetry_1
_geom_angle_site_symmetry_3
_geom_angle_publ_flag
C004 N003 C00B 121.72(10) . . ?
C004 N003 C00D 121.68(10) . . ?
C00D N003 C00B 116.24(10) . . ?
N003 C004 C006 121.25(10) . . ?
N003 C004 C009 121.95(11) . . ?
C009 C004 C006 116.80(11) . . ?
C006 C005 C007 121.15(11) . . ?
C006 C005 C008 118.84(10) . . ?
C007 C005 C008 120.00(11) . . ?
C004 C006 H006 119.3 . . ?
C005 C006 C004 121.48(10) . . ?
C005 C006 H006 119.3 . . ?
C005 C007 C00C 120.79(11) . . ?
C00A C007 C005 117.44(11) . . ?
C00A C007 C00C 121.76(11) . . ?
O001 C008 C005 122.23(12) . . ?
O001 C008 C00E 120.58(12) . . ?
C00E C008 C005 117.19(11) . . ?
C004 C009 H009 119.5 . . ?
C00A C009 C004 121.03(11) . . ?
C00A C009 H009 119.5 . . ?
C007 C00A H00A 119.0 . . ?
C009 C00A C007 122.09(11) . . ?
C009 C00A H00A 119.0 . . ?
N003 C00B H00B 109.0 . . ?
N003 C00B H00C 109.0 . . ?
N003 C00B C00H 112.75(12) . . ?
H00B C00B H00C 107.8 . . ?
C00H C00B H00B 109.0 . . ?
C00H C00B H00C 109.0 . . ?
O002 C00C C007 123.05(13) . . ?
O002 C00C C00F 119.72(13) . . ?
C007 C00C C00F 117.23(11) . . ?
N003 C00D H00D 109.0 . . ?
N003 C00D H00E 109.0 . . ?
N003 C00D C00G 112.90(12) . . ?
H00D C00D H00E 107.8 . . ?
C00G C00D H00D 109.0 . . ?
C00G C00D H00E 109.0 . . ?
C008 C00E H00F 119.0 . . ?
C00F C00E C008 122.09(13) . . ?
C00F C00E H00F 119.0 . . ?
C00C C00F H00G 118.7 . . ?
C00E C00F C00C 122.68(13) . . ?
C00E C00F H00G 118.7 . . ?
C00D C00G H00H 109.5 . . ?
C00D C00G H00I 109.5 . . ?
C00D C00G H00J 109.5 . . ?
H00H C00G H00I 109.5 . . ?
H00H C00G H00J 109.5 . . ?
H00I C00G H00J 109.5 . . ?
C00B C00H H00K 109.5 . . ?
C00B C00H H00L 109.5 . . ?
C00B C00H H00M 109.5 . . ?
H00K C00H H00L 109.5 . . ?
H00K C00H H00M 109.5 . . ?
H00L C00H H00M 109.5 . . ?

loop_
_geom_bond_atom_site_label_1
_geom_bond_atom_site_label_2
_geom_bond_distance
_geom_bond_site_symmetry_2
_geom_bond_publ_flag
O001 C008 1.2201(15) . ?
O002 C00C 1.2277(16) . ?
N003 C004 1.3619(15) . ?
N003 C00B 1.4602(15) . ?
N003 C00D 1.4591(15) . ?
C004 C006 1.4147(16) . ?
C004 C009 1.4146(16) . ?
C005 C006 1.3741(16) . ?
C005 C007 1.4042(16) . ?
C005 C008 1.4911(16) . ?
C006 H006 0.9300 . ?
C007 C00A 1.3961(17) . ?
C007 C00C 1.4605(17) . ?
C008 C00E 1.4655(19) . ?
C009 H009 0.9300 . ?
C009 C00A 1.3683(18) . ?
C00A H00A 0.9300 . ?
C00B H00B 0.9700 . ?
C00B H00C 0.9700 . ?
C00B C00H 1.507(2) . ?
C00C C00F 1.476(2) . ?
C00D H00D 0.9700 . ?
C00D H00E 0.9700 . ?
C00D C00G 1.512(2) . ?
C00E H00F 0.9300 . ?
C00E C00F 1.322(2) . ?
C00F H00G 0.9300 . ?
C00G H00H 0.9600 . ?
C00G H00I 0.9600 . ?
C00G H00J 0.9600 . ?
C00H H00K 0.9600 . ?
C00H H00L 0.9600 . ?
C00H H00M 0.9600 . ?

loop_
_geom_torsion_atom_site_label_1
_geom_torsion_atom_site_label_2
_geom_torsion_atom_site_label_3
_geom_torsion_atom_site_label_4
_geom_torsion
_geom_torsion_site_symmetry_1
_geom_torsion_site_symmetry_2
_geom_torsion_site_symmetry_3
_geom_torsion_site_symmetry_4
_geom_torsion_publ_flag
O001 C008 C00E C00F 179.02(14) . . . . ?
O002 C00C C00F C00E -179.09(15) . . . . ?
N003 C004 C006 C005 178.71(11) . . . . ?
N003 C004 C009 C00A -178.86(12) . . . . ?
C004 N003 C00B C00H 83.39(15) . . . . ?
C004 N003 C00D C00G 87.18(15) . . . . ?
C004 C009 C00A C007 -0.18(19) . . . . ?
C005 C007 C00A C009 -0.35(18) . . . . ?
C005 C007 C00C O002 179.05(12) . . . . ?
C005 C007 C00C C00F -1.01(18) . . . . ?
C005 C008 C00E C00F -1.1(2) . . . . ?
C006 C004 C009 C00A 0.84(17) . . . . ?
C006 C005 C007 C00A 0.20(17) . . . . ?
C006 C005 C007 C00C -179.71(11) . . . . ?
C006 C005 C008 O001 0.62(18) . . . . ?
C006 C005 C008 C00E -179.22(11) . . . . ?
C007 C005 C006 C004 0.49(17) . . . . ?
C007 C005 C008 O001 -179.10(11) . . . . ?
C007 C005 C008 C00E 1.07(16) . . . . ?
C007 C00C C00F C00E 1.0(2) . . . . ?
C008 C005 C006 C004 -179.22(10) . . . . ?
C008 C005 C007 C00A 179.91(10) . . . . ?
C008 C005 C007 C00C 0.00(17) . . . . ?
C008 C00E C00F C00C 0.1(2) . . . . ?
C009 C004 C006 C005 -0.99(16) . . . . ?
C00A C007 C00C O002 -0.8(2) . . . . ?
C00A C007 C00C C00F 179.09(12) . . . . ?
C00B N003 C004 C006 -178.20(11) . . . . ?
C00B N003 C004 C009 1.48(18) . . . . ?
C00B N003 C00D C00G -99.68(14) . . . . ?
C00C C007 C00A C009 179.55(12) . . . . ?
C00D N003 C004 C006 -5.44(18) . . . . ?
C00D N003 C004 C009 174.25(12) . . . . ?
C00D N003 C00B C00H -89.74(14) . . . . ?
